data_1507085
loop_
_publ_author_name
'Ma, Shengming'
'Jiao, Ning'
'Zheng, Zilong'
'Ma, Zhichao'
'Lu, Zhan'
'Ye, Longwu'
'Deng, Youqian'
'Chen, Guofei'

_publ_section_title
;
 Cu- and Pd-catalyzed asymmetric one-pot tandem addition-cyclization
 reaction of 2-(2',3'-alkadienyl)-beta-keto esters, organic halides, and
 dibenzyl azodicarboxylate: an effective protocol for the enantioselective
 synthesis of pyrazolidine derivatives.
;
_journal_issue 13
_journal_name_full 'Organic letters'
_journal_page_first 2193
_journal_page_last 2196
_journal_paper_doi 10.1021/ol0493498
_journal_volume 6
_journal_year 2004
_chemical_formula_sum 'C32 H31 Br N2 O7'
_chemical_formula_weight 635.50
_chemical_name_systematic
; 
 ? 
;
_space_group_IT_number 19
_symmetry_cell_setting orthorhombic
_symmetry_space_group_name_Hall 'P 2ac 2ab'
_symmetry_space_group_name_H-M 'P 21 21 21'
_atom_sites_solution_hydrogens geom
_atom_sites_solution_primary direct
_atom_sites_solution_secondary difmap
_audit_creation_method SHELXL-97
_cell_angle_alpha 90.00
_cell_angle_beta 90.00
_cell_angle_gamma 90.00
_cell_formula_units_Z 4
_cell_length_a 9.0453(7)
_cell_length_b 9.5125(8)
_cell_length_c 35.549(3)
_cell_measurement_reflns_used 2909
_cell_measurement_temperature 293(2)
_cell_measurement_theta_max 40.146
_cell_measurement_theta_min 4.423
_cell_volume 3058.8(4)
_computing_cell_refinement 'Bruker SMART'
_computing_data_collection 'Bruker SMART'
_computing_data_reduction 'Bruker SHELXTL'
_computing_molecular_graphics 'Bruker SHELXTL'
_computing_publication_material 'Bruker SHELXTL'
_computing_structure_refinement 'SHELXL-97 (Sheldrick, 1997)'
_computing_structure_solution 'SHELXS-97 (Sheldrick, 1990)'
_diffrn_ambient_temperature 293(2)
_diffrn_measured_fraction_theta_full 0.957
_diffrn_measured_fraction_theta_max 0.957
_diffrn_measurement_device_type 'CCD area detector'
_diffrn_measurement_method 'phi and omega scans'
_diffrn_radiation_monochromator graphite
_diffrn_radiation_source 'fine-focus sealed tube'
_diffrn_radiation_type MoK\a
_diffrn_radiation_wavelength 0.71073
_diffrn_reflns_av_R_equivalents 0.0710
_diffrn_reflns_av_sigmaI/netI 0.1202
_diffrn_reflns_limit_h_max 11
_diffrn_reflns_limit_h_min -11
_diffrn_reflns_limit_k_max 6
_diffrn_reflns_limit_k_min -12
_diffrn_reflns_limit_l_max 47
_diffrn_reflns_limit_l_min -43
_diffrn_reflns_number 18653
_diffrn_reflns_theta_full 28.33
_diffrn_reflns_theta_max 28.33
_diffrn_reflns_theta_min 1.15
_exptl_absorpt_coefficient_mu 1.393
_exptl_absorpt_correction_T_max 1.00000
_exptl_absorpt_correction_T_min 0.51094
_exptl_absorpt_correction_type empirical
_exptl_crystal_colour colorless
_exptl_crystal_density_diffrn 1.380
_exptl_crystal_density_method 'not measured'
_exptl_crystal_description prismatic
_exptl_crystal_F_000 1312
_exptl_crystal_size_max 0.507
_exptl_crystal_size_mid 0.458
_exptl_crystal_size_min 0.122
_refine_diff_density_max 0.543
_refine_diff_density_min -0.338
_refine_diff_density_rms 0.119
_refine_ls_abs_structure_details 'Flack H D (1983), Acta Cryst. A39, 876-881'
_refine_ls_abs_structure_Flack 0.014(14)
_refine_ls_extinction_coef 0.0092(10)
_refine_ls_extinction_expression Fc^*^=kFc[1+0.001xFc^2^\l^3^/sin(2\q)]^-1/4^
_refine_ls_extinction_method SHELXL
_refine_ls_goodness_of_fit_ref 0.791
_refine_ls_hydrogen_treatment mixed
_refine_ls_matrix_type full
_refine_ls_number_parameters 357
_refine_ls_number_reflns 7107
_refine_ls_number_restraints 3
_refine_ls_restrained_S_all 0.835
_refine_ls_R_factor_all 0.1458
_refine_ls_R_factor_gt 0.0629
_refine_ls_shift/su_max 0.011
_refine_ls_shift/su_mean 0.000
_refine_ls_structure_factor_coef Fsqd
_refine_ls_weighting_details 'calc w=1/[\s^2^(Fo^2^)+(0.0968P)^2^+0.0000P] where P=(Fo^2^+2Fc^2^)/3'
_refine_ls_weighting_scheme calc
_refine_ls_wR_factor_gt 0.1517
_refine_ls_wR_factor_ref 0.1777
_reflns_number_gt 2796
_reflns_number_total 7107
_reflns_threshold_expression >2sigma(I)
_cod_data_source_file ol0493498si20040409_083529.cif
_cod_data_source_block cd24153
_cod_depositor_comments
;
The following automatic conversions were performed:

'_symmetry_cell_setting' value 'Orthorhombic' changed to
'orthorhombic' according to
/home/saulius/struct/CIF-dictionaries/cif_core.dic dictionary named
'cif_core.dic' version 2.4.1 from 2010-06-29.

Automatic conversion script
Id: cif_fix_values 1715 2011-07-08 13:25:40Z adriana 
;
_cod_original_cell_volume 3058.7(4)
_cod_original_sg_symbol_H-M P2(1)2(1)2(1)
_cod_database_code 1507085

loop_
_symmetry_equiv_pos_as_xyz
'x, y, z'
'-x+1/2, -y, z+1/2'
'-x, y+1/2, -z+1/2'
'x+1/2, -y+1/2, -z'

loop_
_atom_site_label
_atom_site_type_symbol
_atom_site_fract_x
_atom_site_fract_y
_atom_site_fract_z
_atom_site_U_iso_or_equiv
_atom_site_adp_type
_atom_site_occupancy
_atom_site_symmetry_multiplicity
_atom_site_calc_flag
_atom_site_refinement_flags
Br Br 0.56284(13) 0.32666(12) 0.923167(19) 0.1468(5) Uani 1 1 d .
N1 N 0.7949(4) 0.2587(4) 0.67868(9) 0.0419(9) Uani 1 1 d .
N2 N 0.7530(4) 0.1377(4) 0.69895(10) 0.0469(9) Uani 1 1 d .
O1 O 1.1548(5) 0.2470(10) 0.70591(14) 0.187(4) Uani 1 1 d .
O2 O 1.0810(4) 0.2923(4) 0.65071(10) 0.0795(11) Uani 1 1 d .
O3 O 1.0056(5) 0.5613(5) 0.69037(13) 0.0983(15) Uani 1 1 d .
O4 O 0.6122(4) 0.2334(4) 0.63556(9) 0.0644(10) Uani 1 1 d .
O5 O 0.7706(4) 0.4132(4) 0.63330(9) 0.0606(9) Uani 1 1 d .
O6 O 0.8245(5) -0.0879(4) 0.70909(11) 0.0812(12) Uani 1 1 d .
O7 O 0.8660(4) 0.0146(4) 0.65334(9) 0.0734(11) Uani 1 1 d .
C1 C 0.9097(4) 0.3344(5) 0.69969(11) 0.0454(11) Uani 1 1 d .
C2 C 0.8821(5) 0.2883(6) 0.74037(12) 0.0596(14) Uani 1 1 d .
H2A H 0.8517 0.3678 0.7556 0.071 Uiso 1 1 calc R
H2B H 0.9710 0.2481 0.7512 0.071 Uiso 1 1 calc R
C3 C 0.7567(5) 0.1764(5) 0.73848(12) 0.0480(11) Uani 1 1 d .
H3 H 0.7860 0.0942 0.7533 0.058 Uiso 1 1 calc R
C4 C 0.6109(5) 0.2302(5) 0.75287(13) 0.0500(12) Uani 1 1 d .
C5 C 0.6045(5) 0.2568(5) 0.79416(13) 0.0477(11) Uani 1 1 d .
C6 C 0.5418(6) 0.3774(6) 0.80878(14) 0.0667(15) Uani 1 1 d .
H6 H 0.5063 0.4453 0.7923 0.080 Uiso 1 1 calc R
C7 C 0.5300(6) 0.4007(7) 0.84646(17) 0.0790(17) Uani 1 1 d .
H7 H 0.4866 0.4826 0.8556 0.095 Uiso 1 1 calc R
C8 C 0.5835(7) 0.3009(8) 0.87067(14) 0.0821(17) Uani 1 1 d .
C9 C 0.6427(6) 0.1768(7) 0.85738(15) 0.0792(17) Uani 1 1 d .
H9 H 0.6717 0.1065 0.8740 0.095 Uiso 1 1 calc R
C10 C 0.6582(5) 0.1585(6) 0.81975(14) 0.0641(14) Uani 1 1 d .
H10 H 0.7058 0.0785 0.8108 0.077 Uiso 1 1 calc R
C11 C 0.4970(5) 0.2575(6) 0.73071(14) 0.0598(14) Uani 1 1 d .
H11A H 0.4103 0.2940 0.7408 0.072 Uiso 1 1 calc R
H11B H 0.5036 0.2400 0.7050 0.072 Uiso 1 1 calc R
C12 C 1.0645(6) 0.2876(7) 0.68636(15) 0.0701(16) Uani 1 1 d .
C13 C 1.2294(8) 0.2500(11) 0.6373(2) 0.142(4) Uani 1 1 d D
H13A H 1.3016 0.3183 0.6459 0.170 Uiso 1 1 calc R
H13B H 1.2549 0.1597 0.6482 0.170 Uiso 1 1 calc R
C14 C 1.2360(14) 0.2400(14) 0.5975(3) 0.162(5) Uiso 0.80 1 d PD
H14A H 1.1410 0.2622 0.5870 0.243 Uiso 1 1 calc R
H14B H 1.2633 0.1461 0.5904 0.243 Uiso 1 1 calc R
H14C H 1.3083 0.3050 0.5881 0.243 Uiso 1 1 calc R
C15 C 0.8964(6) 0.4937(6) 0.69706(14) 0.0649(14) Uani 1 1 d .
C16 C 0.7536(7) 0.5610(5) 0.70645(19) 0.0801(18) Uani 1 1 d .
H16A H 0.7627 0.6108 0.7298 0.120 Uiso 1 1 calc R
H16B H 0.6785 0.4901 0.7088 0.120 Uiso 1 1 calc R
H16C H 0.7268 0.6256 0.6869 0.120 Uiso 1 1 calc R
C17 C 0.7160(5) 0.2947(5) 0.64755(13) 0.0469(11) Uani 1 1 d .
C18 C 0.6962(7) 0.4727(7) 0.60132(17) 0.0827(18) Uani 1 1 d .
H18A H 0.6985 0.5744 0.6033 0.099 Uiso 1 1 calc R
H18B H 0.5935 0.4435 0.6017 0.099 Uiso 1 1 calc R
C19 C 0.7628(7) 0.4308(6) 0.56521(15) 0.0709(15) Uani 1 1 d .
C20 C 0.6908(10) 0.4652(10) 0.5332(2) 0.125(3) Uani 1 1 d .
H20 H 0.5999 0.5109 0.5342 0.150 Uiso 1 1 calc R
C21 C 0.7546(15) 0.4314(15) 0.4987(3) 0.165(5) Uani 1 1 d .
H21 H 0.7021 0.4498 0.4768 0.198 Uiso 1 1 calc R
C22 C 0.8854(14) 0.3747(13) 0.4961(3) 0.153(4) Uani 1 1 d .
H22 H 0.9280 0.3549 0.4729 0.183 Uiso 1 1 calc R
C23 C 0.9541(14) 0.3471(12) 0.5276(4) 0.173(4) Uiso 1 1 d .
H23 H 1.0482 0.3079 0.5267 0.207 Uiso 1 1 calc R
C24 C 0.8913(13) 0.3743(13) 0.5623(2) 0.180(5) Uani 1 1 d .
H24 H 0.9432 0.3511 0.5840 0.216 Uiso 1 1 calc R
C25 C 0.8189(6) 0.0103(6) 0.68900(15) 0.0584(14) Uani 1 1 d .
C26 C 0.9254(11) -0.1140(6) 0.63961(17) 0.118(3) Uani 1 1 d .
H26A H 0.8704 -0.1924 0.6500 0.141 Uiso 1 1 calc R
H26B H 1.0277 -0.1229 0.6475 0.141 Uiso 1 1 calc R
C27 C 0.9165(9) -0.1170(7) 0.5979(2) 0.093(2) Uani 1 1 d .
C28 C 0.9834(16) -0.2231(13) 0.5797(3) 0.197(5) Uani 1 1 d .
H28 H 1.0363 -0.2900 0.5932 0.236 Uiso 1 1 calc R
C29 C 0.9737(13) -0.2337(12) 0.5400(3) 0.171(4) Uiso 1 1 d D
H29 H 1.0268 -0.3010 0.5267 0.205 Uiso 1 1 calc R
C30 C 0.8874(11) -0.1451(11) 0.5233(3) 0.153(3) Uiso 1 1 d D
H30 H 0.8708 -0.1583 0.4977 0.184 Uiso 1 1 calc R
C31 C 0.8191(12) -0.0343(13) 0.5400(4) 0.182(4) Uiso 1 1 d D
H31 H 0.7695 0.0356 0.5268 0.218 Uiso 1 1 calc R
C32 C 0.8312(12) -0.0361(14) 0.5791(2) 0.165(5) Uani 1 1 d .
H32 H 0.7725 0.0264 0.5925 0.198 Uiso 1 1 calc R

loop_
_atom_site_aniso_label
_atom_site_aniso_U_11
_atom_site_aniso_U_22
_atom_site_aniso_U_33
_atom_site_aniso_U_23
_atom_site_aniso_U_13
_atom_site_aniso_U_12
Br 0.2157(10) 0.1680(9) 0.0568(4) -0.0182(5) 0.0018(5) 0.0512(8)
N1 0.044(2) 0.042(2) 0.0390(19) 0.0021(18) -0.0049(16) -0.0024(18)
N2 0.058(2) 0.039(2) 0.044(2) 0.0042(18) -0.0002(18) 0.004(2)
O1 0.068(3) 0.415(13) 0.079(3) -0.002(5) -0.014(2) 0.085(5)
O2 0.064(2) 0.109(3) 0.065(2) -0.002(2) 0.0146(18) 0.021(2)
O3 0.072(3) 0.089(3) 0.134(4) -0.029(3) 0.026(2) -0.040(2)
O4 0.064(2) 0.068(2) 0.061(2) 0.0051(18) -0.0216(17) -0.011(2)
O5 0.061(2) 0.061(2) 0.059(2) 0.0217(18) -0.0038(17) -0.005(2)
O6 0.113(3) 0.049(2) 0.082(3) 0.016(2) 0.012(2) 0.017(2)
O7 0.123(3) 0.044(2) 0.054(2) -0.0036(18) 0.012(2) 0.018(2)
C1 0.032(2) 0.060(3) 0.044(2) -0.008(2) 0.0043(19) -0.006(2)
C2 0.046(3) 0.085(4) 0.048(3) -0.011(3) -0.001(2) -0.006(3)
C3 0.045(3) 0.051(3) 0.049(2) 0.005(2) -0.006(2) 0.010(3)
C4 0.045(3) 0.045(3) 0.061(3) 0.009(2) -0.001(2) 0.000(2)
C5 0.044(2) 0.047(3) 0.053(3) 0.008(2) -0.001(2) 0.003(2)
C6 0.078(4) 0.061(4) 0.062(3) 0.008(3) 0.002(3) 0.010(3)
C7 0.087(4) 0.071(4) 0.079(4) -0.016(4) 0.000(3) 0.033(3)
C8 0.094(4) 0.103(5) 0.049(3) -0.005(3) 0.000(3) 0.013(4)
C9 0.091(4) 0.090(5) 0.057(3) 0.016(4) 0.000(3) 0.030(4)
C10 0.069(3) 0.067(4) 0.056(3) 0.002(3) 0.006(3) 0.013(3)
C11 0.041(3) 0.082(4) 0.056(3) 0.007(3) 0.001(2) 0.000(3)
C12 0.056(3) 0.103(5) 0.051(3) -0.014(3) 0.000(3) 0.015(3)
C13 0.081(5) 0.222(10) 0.121(6) -0.012(7) 0.034(4) 0.060(6)
C15 0.061(3) 0.065(3) 0.069(3) -0.022(3) 0.005(3) -0.018(3)
C16 0.075(4) 0.048(3) 0.117(5) -0.026(3) 0.029(4) -0.004(3)
C17 0.048(3) 0.046(3) 0.047(3) -0.002(2) -0.003(2) -0.003(3)
C18 0.086(4) 0.082(4) 0.080(4) 0.035(4) -0.014(3) -0.002(4)
C19 0.082(4) 0.071(4) 0.059(4) 0.017(3) -0.001(3) -0.005(4)
C20 0.153(7) 0.140(7) 0.083(5) 0.012(5) -0.021(5) -0.003(6)
C21 0.176(9) 0.233(14) 0.086(7) 0.025(8) -0.034(7) -0.083(11)
C22 0.197(10) 0.184(10) 0.078(5) 0.011(6) -0.012(7) 0.007(10)
C24 0.206(9) 0.271(13) 0.061(4) 0.026(6) 0.027(5) 0.142(11)
C25 0.071(3) 0.045(3) 0.059(3) 0.005(3) -0.009(3) 0.007(3)
C26 0.218(8) 0.063(4) 0.072(4) -0.017(3) 0.015(5) 0.053(5)
C27 0.109(5) 0.080(4) 0.088(5) -0.028(4) 0.036(4) -0.007(4)
C28 0.277(13) 0.206(11) 0.107(7) -0.052(7) 0.048(8) 0.088(11)
C32 0.203(10) 0.235(12) 0.058(5) -0.048(6) -0.015(6) 0.065(9)

loop_
_atom_type_symbol
_atom_type_description
_atom_type_scat_dispersion_real
_atom_type_scat_dispersion_imag
_atom_type_scat_source
C C 0.0033 0.0016 'International Tables Vol C Tables 4.2.6.8 and 6.1.1.4'
H H 0.0000 0.0000 'International Tables Vol C Tables 4.2.6.8 and 6.1.1.4'
N N 0.0061 0.0033 'International Tables Vol C Tables 4.2.6.8 and 6.1.1.4'
O O 0.0106 0.0060 'International Tables Vol C Tables 4.2.6.8 and 6.1.1.4'
Br Br -0.2901 2.4595 'International Tables Vol C Tables 4.2.6.8 and 6.1.1.4'

loop_
_geom_angle_atom_site_label_1
_geom_angle_atom_site_label_2
_geom_angle_atom_site_label_3
_geom_angle
C17 N1 N2 118.7(4)
C17 N1 C1 131.4(4)
N2 N1 C1 109.3(3)
C25 N2 N1 117.7(4)
C25 N2 C3 117.1(4)
N1 N2 C3 106.3(3)
C12 O2 C13 114.6(5)
C17 O5 C18 117.4(4)
C25 O7 C26 114.8(4)
N1 C1 C15 113.6(4)
N1 C1 C2 103.0(3)
C15 C1 C2 109.2(4)
N1 C1 C12 110.1(4)
C15 C1 C12 109.9(4)
C2 C1 C12 110.8(4)
C1 C2 C3 105.9(3)
C1 C2 H2A 110.6
C3 C2 H2A 110.6
C1 C2 H2B 110.6
C3 C2 H2B 110.6
H2A C2 H2B 108.7
N2 C3 C4 113.2(3)
N2 C3 C2 103.4(3)
C4 C3 C2 113.0(4)
N2 C3 H3 109.0
C4 C3 H3 109.0
C2 C3 H3 109.0
C11 C4 C5 121.5(4)
C11 C4 C3 123.2(4)
C5 C4 C3 115.2(4)
C6 C5 C10 117.1(4)
C6 C5 C4 121.8(4)
C10 C5 C4 121.1(4)
C7 C6 C5 122.5(5)
C7 C6 H6 118.7
C5 C6 H6 118.7
C6 C7 C8 118.5(5)
C6 C7 H7 120.7
C8 C7 H7 120.7
C7 C8 C9 121.0(5)
C7 C8 Br 119.7(5)
C9 C8 Br 119.1(5)
C10 C9 C8 119.2(5)
C10 C9 H9 120.4
C8 C9 H9 120.4
C9 C10 C5 121.5(5)
C9 C10 H10 119.2
C5 C10 H10 119.2
C4 C11 H11A 120.0
C4 C11 H11B 120.0
H11A C11 H11B 120.0
O1 C12 O2 122.2(5)
O1 C12 C1 124.1(5)
O2 C12 C1 113.6(5)
C14 C13 O2 112.2(8)
C14 C13 H13A 109.2
O2 C13 H13A 109.2
C14 C13 H13B 109.2
O2 C13 H13B 109.2
H13A C13 H13B 107.9
C13 C14 H14A 109.5
C13 C14 H14B 109.5
H14A C14 H14B 109.5
C13 C14 H14C 109.5
H14A C14 H14C 109.5
H14B C14 H14C 109.5
O3 C15 C16 122.1(5)
O3 C15 C1 118.6(5)
C16 C15 C1 119.0(5)
C15 C16 H16A 109.5
C15 C16 H16B 109.5
H16A C16 H16B 109.5
C15 C16 H16C 109.5
H16A C16 H16C 109.5
H16B C16 H16C 109.5
O4 C17 O5 125.1(4)
O4 C17 N1 125.7(4)
O5 C17 N1 109.2(4)
O5 C18 C19 113.0(5)
O5 C18 H18A 109.0
C19 C18 H18A 109.0
O5 C18 H18B 109.0
C19 C18 H18B 109.0
H18A C18 H18B 107.8
C24 C19 C20 118.0(7)
C24 C19 C18 123.6(6)
C20 C19 C18 118.1(6)
C19 C20 C21 119.0(9)
C19 C20 H20 120.5
C21 C20 H20 120.5
C22 C21 C20 122.3(10)
C22 C21 H21 118.9
C20 C21 H21 118.9
C21 C22 C23 117.0(12)
C21 C22 H22 121.5
C23 C22 H22 121.5
C22 C23 C24 122.1(12)
C22 C23 H23 119.0
C24 C23 H23 119.0
C19 C24 C23 121.5(9)
C19 C24 H24 119.2
C23 C24 H24 119.2
O6 C25 O7 125.8(5)
O6 C25 N2 123.6(5)
O7 C25 N2 110.5(4)
O7 C26 C27 109.8(5)
O7 C26 H26A 109.7
C27 C26 H26A 109.7
O7 C26 H26B 109.7
C27 C26 H26B 109.7
H26A C26 H26B 108.2
C32 C27 C28 118.2(9)
C32 C27 C26 122.9(7)
C28 C27 C26 118.1(9)
C27 C28 C29 120.4(12)
C27 C28 H28 119.8
C29 C28 H28 119.8
C30 C29 C28 116.7(12)
C30 C29 H29 121.7
C28 C29 H29 121.7
C29 C30 C31 125.3(12)
C29 C30 H30 117.4
C31 C30 H30 117.4
C30 C31 C32 113.1(12)
C30 C31 H31 123.5
C32 C31 H31 123.5
C27 C32 C31 125.2(10)
C27 C32 H32 117.4
C31 C32 H32 117.4

loop_
_geom_bond_atom_site_label_1
_geom_bond_atom_site_label_2
_geom_bond_distance
Br C8 1.891(5)
N1 C17 1.361(6)
N1 N2 1.410(5)
N1 C1 1.468(5)
N2 C25 1.396(6)
N2 C3 1.453(5)
O1 C12 1.140(6)
O2 C12 1.277(6)
O2 C13 1.480(7)
O3 C15 1.202(6)
O4 C17 1.184(5)
O5 C17 1.331(6)
O5 C18 1.437(6)
O6 C25 1.177(6)
O7 C25 1.338(6)
O7 C26 1.422(7)
C1 C15 1.524(7)
C1 C2 1.532(6)
C1 C12 1.543(7)
C2 C3 1.556(6)
C2 H2A 0.9700
C2 H2B 0.9700
C3 C4 1.504(6)
C3 H3 0.9800
C4 C11 1.322(6)
C4 C5 1.491(7)
C5 C6 1.381(7)
C5 C10 1.392(7)
C6 C7 1.362(7)
C6 H6 0.9300
C7 C8 1.369(8)
C7 H7 0.9300
C8 C9 1.380(8)
C9 C10 1.356(7)
C9 H9 0.9300
C10 H10 0.9300
C11 H11A 0.9300
C11 H11B 0.9300
C13 C14 1.420(12)
C13 H13A 0.9700
C13 H13B 0.9700
C14 H14A 0.9600
C14 H14B 0.9600
C14 H14C 0.9600
C15 C16 1.480(8)
C16 H16A 0.9600
C16 H16B 0.9600
C16 H16C 0.9600
C18 C19 1.473(8)
C18 H18A 0.9700
C18 H18B 0.9700
C19 C24 1.284(10)
C19 C20 1.352(9)
C20 C21 1.393(13)
C20 H20 0.9300
C21 C22 1.303(15)
C21 H21 0.9300
C22 C23 1.308(13)
C22 H22 0.9300
C23 C24 1.380(13)
C23 H23 0.9300
C24 H24 0.9300
C26 C27 1.487(9)
C26 H26A 0.9700
C26 H26B 0.9700
C27 C32 1.278(11)
C27 C28 1.343(11)
C28 C29 1.415(13)
C28 H28 0.9300
C29 C30 1.294(11)
C29 H29 0.9300
C30 C31 1.359(11)
C30 H30 0.9300
C31 C32 1.392(14)
C31 H31 0.9300
C32 H32 0.9300

loop_
_geom_torsion_atom_site_label_1
_geom_torsion_atom_site_label_2
_geom_torsion_atom_site_label_3
_geom_torsion_atom_site_label_4
_geom_torsion
C17 N1 N2 C25 91.0(5)
C1 N1 N2 C25 -96.8(4)
C17 N1 N2 C3 -135.4(4)
C1 N1 N2 C3 36.8(4)
C17 N1 C1 C15 27.9(6)
N2 N1 C1 C15 -142.9(4)
C17 N1 C1 C2 146.0(4)
N2 N1 C1 C2 -24.9(4)
C17 N1 C1 C12 -95.8(5)
N2 N1 C1 C12 93.3(4)
N1 C1 C2 C3 4.6(4)
C15 C1 C2 C3 125.7(4)
C12 C1 C2 C3 -113.1(4)
C25 N2 C3 C4 -134.8(4)
N1 N2 C3 C4 91.3(4)
C25 N2 C3 C2 102.5(5)
N1 N2 C3 C2 -31.4(4)
C1 C2 C3 N2 15.8(4)
C1 C2 C3 C4 -107.1(4)
N2 C3 C4 C11 -8.6(7)
C2 C3 C4 C11 108.6(5)
N2 C3 C4 C5 173.7(4)
C2 C3 C4 C5 -69.1(5)
C11 C4 C5 C6 -42.5(7)
C3 C4 C5 C6 135.2(5)
C11 C4 C5 C10 135.7(5)
C3 C4 C5 C10 -46.6(6)
C10 C5 C6 C7 -0.9(8)
C4 C5 C6 C7 177.4(5)
C5 C6 C7 C8 0.5(9)
C6 C7 C8 C9 -2.6(10)
C6 C7 C8 Br -177.8(5)
C7 C8 C9 C10 5.1(9)
Br C8 C9 C10 -179.7(5)
C8 C9 C10 C5 -5.5(9)
C6 C5 C10 C9 3.4(8)
C4 C5 C10 C9 -174.9(5)
C13 O2 C12 O1 -3.8(11)
C13 O2 C12 C1 179.1(6)
N1 C1 C12 O1 -126.1(8)
C15 C1 C12 O1 108.0(8)
C2 C1 C12 O1 -12.8(9)
N1 C1 C12 O2 50.9(6)
C15 C1 C12 O2 -75.0(6)
C2 C1 C12 O2 164.2(5)
C12 O2 C13 C14 172.5(9)
N1 C1 C15 O3 -133.2(5)
C2 C1 C15 O3 112.4(5)
C12 C1 C15 O3 -9.4(6)
N1 C1 C15 C16 52.7(6)
C2 C1 C15 C16 -61.7(6)
C12 C1 C15 C16 176.6(5)
C18 O5 C17 O4 1.2(7)
C18 O5 C17 N1 -176.6(4)
N2 N1 C17 O4 0.5(6)
C1 N1 C17 O4 -169.7(4)
N2 N1 C17 O5 178.3(3)
C1 N1 C17 O5 8.1(6)
C17 O5 C18 C19 -95.1(5)
O5 C18 C19 C24 -14.8(11)
O5 C18 C19 C20 171.5(6)
C24 C19 C20 C21 3.5(14)
C18 C19 C20 C21 177.5(8)
C19 C20 C21 C22 -4.0(18)
C20 C21 C22 C23 2(2)
C21 C22 C23 C24 1(2)
C20 C19 C24 C23 -1.0(17)
C18 C19 C24 C23 -174.7(10)
C22 C23 C24 C19 -1(2)
C26 O7 C25 O6 0.9(9)
C26 O7 C25 N2 -175.7(5)
N1 N2 C25 O6 159.2(5)
C3 N2 C25 O6 30.6(7)
N1 N2 C25 O7 -24.1(6)
C3 N2 C25 O7 -152.8(4)
C25 O7 C26 C27 157.0(6)
O7 C26 C27 C32 -18.3(13)
O7 C26 C27 C28 172.3(9)
C32 C27 C28 C29 7.8(17)
C26 C27 C28 C29 177.7(11)
C27 C28 C29 C30 -6.2(18)
C28 C29 C30 C31 7.7(18)
C29 C30 C31 C32 -9.7(18)
C28 C27 C32 C31 -10.9(18)
C26 C27 C32 C31 179.7(11)
C30 C31 C32 C27 11.4(19)
